data_1523551
loop_
_publ_author_name
'Ellner, M.'
'Bhargava, M.K.'
'Heinrich, S.'
'Schubert, K.'

_publ_section_title
;
 Einige strukturelle Untersuchungen in der Mischung Ni Sin
;
_journal_name_full 'Journal of the Less-Common Metals'
_journal_page_first 163
_journal_page_last 173
_journal_volume 66
_journal_year 1979
_chemical_formula_sum 'Ni2 Si'
_space_group_IT_number 182
_symmetry_space_group_name_Hall 'P 6c 2c'
_symmetry_space_group_name_H-M 'P 63 2 2'
_cell_angle_alpha 90
_cell_angle_beta 90
_cell_angle_gamma 120
_cell_formula_units_Z 2
_cell_length_a 3.836
_cell_length_b 3.836
_cell_length_c 4.948
_cell_volume 63.055
_citation_journal_id_ASTM JCOMAH
_cod_data_source_file Ellner_JCOMAH_1979_1484.cif
_cod_data_source_block Ni2Si1
_cod_original_cell_volume 63.05471
_cod_original_formula_sum 'Ni2 Si1'
_cod_database_code 1523551

loop_
_symmetry_equiv_pos_as_xyz
x,y,z
x-y,x,z+1/2
-y,x-y,z
-x,-y,z+1/2
-x+y,-x,z
y,-x+y,z+1/2
-y,-x,-z+1/2
x-y,-y,-z
x,x-y,-z+1/2
y,x,-z
-x+y,y,-z+1/2
-x,-x+y,-z

loop_
_atom_site_label
_atom_site_type_symbol
_atom_site_fract_x
_atom_site_fract_y
_atom_site_fract_z
_atom_site_occupancy
_atom_site_U_iso_or_equiv
Si1 Si 0.3333 0.6667 0.75 1 0.0
Ni1 Ni 0 0 0 1 0.0
Ni2 Ni 0.3333 0.6667 0.25 1 0.0
